data_4125799
loop_
_publ_author_name
'Kharel, Sugam'
'Joshi, Hemant'
'Bierschenk, Stephen'
'Stollenz, Michael'
'Taher, Deeb'
'Bhuvanesh, Nattamai'
'Gladysz, John A.'

_publ_section_title
;
 Homeomorphic Isomerization as a Design Element in Container Molecules;
 Binding, Displacement, and Selective Transport of MCl2 Species (M = Pt,
 Pd, Ni).
;
_journal_issue 6
_journal_name_full 'Journal of the American Chemical Society'
_journal_page_first 2172
_journal_page_last 2175
_journal_paper_doi 10.1021/jacs.6b12788
_journal_volume 139
_journal_year 2017
_chemical_formula_moiety 'C42 H84 Cl2 Ni P2'
_chemical_formula_sum 'C42 H84 Cl2 Ni P2'
_chemical_formula_weight 780.64
_chemical_name_systematic
;
 ? 
;
_space_group_crystal_system monoclinic
_space_group_IT_number 14
_space_group_name_Hall '-P 2yn'
_space_group_name_H-M_alt 'P 1 21/n 1'
_symmetry_space_group_name_Hall '-P 2yn'
_symmetry_space_group_name_H-M 'P 1 21/n 1'
_atom_sites_solution_hydrogens geom
_audit_creation_date 2016-05-09
_audit_creation_method
;
Olex2 1.2-beta
(compiled 2016.02.19 svn.r3266 for OlexSys, GUI svn.r5155)
;
_cell_angle_alpha 90
_cell_angle_beta 92.391(2)
_cell_angle_gamma 90
_cell_formula_units_Z 4
_cell_length_a 16.1660(6)
_cell_length_b 13.7100(5)
_cell_length_c 19.9425(7)
_cell_measurement_reflns_used 9961
_cell_measurement_temperature 110.15
_cell_measurement_theta_max 62.298
_cell_measurement_theta_min 3.450
_cell_volume 4416.1(3)
_computing_cell_refinement 'SAINT v7.68A (Bruker, 2009)'
_computing_data_collection 'FRAMBO (BRUKER-NONIUS, 2003)'
_computing_data_reduction 'SAINT v7.68A (Bruker, 2009)'
_computing_molecular_graphics 'Olex2 (Dolomanov et al., 2009)'
_computing_publication_material 'Olex2 (Dolomanov et al., 2009)'
_computing_structure_refinement 'ShelXL (Sheldrick, 2015)'
_computing_structure_solution 'SHELXS-97 (Sheldrick, 2008)'
_diffrn_ambient_temperature 110.15
_diffrn_measured_fraction_theta_full 0.993
_diffrn_measured_fraction_theta_max 0.993
_diffrn_measurement_device_type 'BRUKER GADDS D8 Discover'
_diffrn_measurement_method 'phi and omega scans'
_diffrn_radiation_monochromator graphite
_diffrn_radiation_type CuK\a
_diffrn_radiation_wavelength 1.54178
_diffrn_reflns_av_R_equivalents 0.0809
_diffrn_reflns_av_unetI/netI 0.0487
_diffrn_reflns_Laue_measured_fraction_full 0.993
_diffrn_reflns_Laue_measured_fraction_max 0.993
_diffrn_reflns_limit_h_max 18
_diffrn_reflns_limit_h_min -17
_diffrn_reflns_limit_k_max 15
_diffrn_reflns_limit_k_min -15
_diffrn_reflns_limit_l_max 22
_diffrn_reflns_limit_l_min -22
_diffrn_reflns_number 40048
_diffrn_reflns_point_group_measured_fraction_full 0.993
_diffrn_reflns_point_group_measured_fraction_max 0.993
_diffrn_reflns_theta_full 60.000
_diffrn_reflns_theta_max 60.000
_diffrn_reflns_theta_min 3.450
_exptl_absorpt_coefficient_mu 2.611
_exptl_absorpt_correction_T_max 0.7522
_exptl_absorpt_correction_T_min 0.5495
_exptl_absorpt_correction_type empirical
_exptl_absorpt_process_details
;
SADABS-2008/1 (Bruker,2008) was used for absorption correction.
wR2(int) was 0.1240 before and 0.0616 after correction.
The Ratio of minimum to maximum transmission is 0.7305.
The \l/2 correction factor is Not present.
;
_exptl_crystal_colour brown
_exptl_crystal_colour_primary brown
_exptl_crystal_density_diffrn 1.174
_exptl_crystal_density_method 'not measured'
_exptl_crystal_description block
_exptl_crystal_F_000 1712
_exptl_crystal_size_max 0.15
_exptl_crystal_size_mid 0.03
_exptl_crystal_size_min 0.01
_refine_diff_density_max 0.958
_refine_diff_density_min -0.528
_refine_diff_density_rms 0.075
_refine_ls_extinction_method none
_refine_ls_goodness_of_fit_ref 1.041
_refine_ls_hydrogen_treatment constr
_refine_ls_matrix_type full
_refine_ls_number_parameters 424
_refine_ls_number_reflns 6518
_refine_ls_number_restraints 0
_refine_ls_restrained_S_all 1.041
_refine_ls_R_factor_all 0.0694
_refine_ls_R_factor_gt 0.0564
_refine_ls_shift/su_max 0.001
_refine_ls_shift/su_mean 0.000
_refine_ls_structure_factor_coef Fsqd
_refine_ls_weighting_details 'w=1/[\s^2^(Fo^2^)+(0.0703P)^2^+6.4151P] where P=(Fo^2^+2Fc^2^)/3'
_refine_ls_weighting_scheme calc
_refine_ls_wR_factor_gt 0.1318
_refine_ls_wR_factor_ref 0.1380
_reflns_Friedel_coverage 0.000
_reflns_number_gt 5435
_reflns_number_total 6518
_reflns_threshold_expression 'I > 2\s(I)'
_cod_data_source_file ja6b12788_si_002.cif
_cod_data_source_block mono
_cod_database_code 4125799
_shelx_space_group_comment
;
The symmetry employed for this shelxl refinement is uniquely defined
by the following loop, which should always be used as a source of
symmetry information in preference to the above space-group names.
They are only intended as comments.
;
_shelx_estimated_absorpt_t_max 0.974
_shelx_estimated_absorpt_t_min 0.695
_olex2_refinement_description
;
1. Fixed Uiso
 At 1.2 times of:
  All C(H,H) groups
2.a Secondary CH2 refined with riding coordinates:
 C1(H1A,H1B), C2(H2A,H2B), C3(H3A,H3B), C4(H4A,H4B), C5(H5A,H5B), C6(H6A,H6B),
 C7(H7A,H7B), C8(H8A,H8B), C9(H9A,H9B), C10(H10A,H10B), C11(H11A,H11B),
 C12(H12A,H12B), C13(H13A,H13B), C14(H14A,H14B), C15(H15A,H15B), C16(H16A,H16B),
  C17(H17A,H17B), C18(H18A,H18B), C19(H19A,H19B), C20(H20A,H20B), C21(H21A,
 H21B), C22(H22A,H22B), C23(H23A,H23B), C24(H24A,H24B), C25(H25A,H25B),
 C26(H26A,H26B), C27(H27A,H27B), C28(H28A,H28B), C29(H29A,H29B), C30(H30A,H30B),
  C31(H31A,H31B), C32(H32A,H32B), C33(H33A,H33B), C34(H34A,H34B), C35(H35A,
 H35B), C36(H36A,H36B), C37(H37A,H37B), C38(H38A,H38B), C39(H39A,H39B),
 C40(H40A,H40B), C41(H41A,H41B), C42(H42A,H42B)
;
_shelx_shelxl_version_number 2014/7
_olex2_submission_special_instructions 'No special instructions were received'

loop_
_space_group_symop_operation_xyz
'x, y, z'
'-x+1/2, y+1/2, -z+1/2'
'-x, -y, -z'
'x-1/2, -y-1/2, z-1/2'

loop_
_atom_site_label
_atom_site_type_symbol
_atom_site_fract_x
_atom_site_fract_y
_atom_site_fract_z
_atom_site_U_iso_or_equiv
_atom_site_adp_type
_atom_site_occupancy
_atom_site_site_symmetry_order
_atom_site_calc_flag
_atom_site_refinement_flags_posn
Ni1 Ni 0.65096(3) 0.35521(4) 0.13247(3) 0.01433(17) Uani 1 1 d .
P1 P 0.62525(5) 0.47501(7) 0.20398(4) 0.0189(2) Uani 1 1 d .
P2 P 0.67930(5) 0.24398(6) 0.05564(4) 0.0180(2) Uani 1 1 d .
Cl1 Cl 0.54756(5) 0.39624(7) 0.06635(5) 0.0316(2) Uani 1 1 d .
Cl2 Cl 0.74775(6) 0.30382(7) 0.20234(4) 0.0289(2) Uani 1 1 d .
C1 C 0.5737(2) 0.4319(3) 0.27804(17) 0.0239(8) Uani 1 1 d .
H1A H 0.6112 0.3865 0.3032 0.029 Uiso 1 1 calc R
H1B H 0.5634 0.4882 0.3076 0.029 Uiso 1 1 calc R
C2 C 0.4917(2) 0.3801(3) 0.26158(18) 0.0294(9) Uani 1 1 d .
H2A H 0.4572 0.4213 0.2307 0.035 Uiso 1 1 calc R
H2B H 0.5027 0.3179 0.2383 0.035 Uiso 1 1 calc R
C3 C 0.4446(2) 0.3594(3) 0.32452(18) 0.0310(9) Uani 1 1 d .
H3A H 0.4224 0.4216 0.3414 0.037 Uiso 1 1 calc R
H3B H 0.4839 0.3334 0.3595 0.037 Uiso 1 1 calc R
C4 C 0.3729(2) 0.2870(3) 0.3143(2) 0.0365(10) Uani 1 1 d .
H4A H 0.3957 0.2237 0.2998 0.044 Uiso 1 1 calc R
H4B H 0.3473 0.2765 0.3579 0.044 Uiso 1 1 calc R
C5 C 0.3068(2) 0.3183(3) 0.2638(2) 0.0368(10) Uani 1 1 d .
H5A H 0.3312 0.3245 0.2193 0.044 Uiso 1 1 calc R
H5B H 0.2858 0.3832 0.2766 0.044 Uiso 1 1 calc R
C6 C 0.2337(2) 0.2460(3) 0.2585(2) 0.0353(10) Uani 1 1 d .
H6A H 0.2122 0.2374 0.3039 0.042 Uiso 1 1 calc R
H6B H 0.1890 0.2760 0.2300 0.042 Uiso 1 1 calc R
C7 C 0.2518(2) 0.1452(3) 0.23019(19) 0.0358(10) Uani 1 1 d .
H7A H 0.2954 0.1138 0.2591 0.043 Uiso 1 1 calc R
H7B H 0.2012 0.1048 0.2321 0.043 Uiso 1 1 calc R
C8 C 0.2796(2) 0.1468(3) 0.15870(18) 0.0303(9) Uani 1 1 d .
H8A H 0.3324 0.1832 0.1576 0.036 Uiso 1 1 calc R
H8B H 0.2380 0.1830 0.1307 0.036 Uiso 1 1 calc R
C9 C 0.2919(2) 0.0470(3) 0.12746(19) 0.0307(9) Uani 1 1 d .
H9A H 0.3036 0.0561 0.0795 0.037 Uiso 1 1 calc R
H9B H 0.2394 0.0102 0.1294 0.037 Uiso 1 1 calc R
C10 C 0.3615(2) -0.0150(3) 0.1603(2) 0.0308(9) Uani 1 1 d .
H10A H 0.3661 -0.0763 0.1345 0.037 Uiso 1 1 calc R
H10B H 0.3458 -0.0326 0.2062 0.037 Uiso 1 1 calc R
C11 C 0.4467(2) 0.0345(3) 0.16469(18) 0.0238(8) Uani 1 1 d .
H11A H 0.4436 0.0921 0.1945 0.029 Uiso 1 1 calc R
H11B H 0.4872 -0.0114 0.1858 0.029 Uiso 1 1 calc R
C12 C 0.4784(2) 0.0672(3) 0.09792(18) 0.0230(8) Uani 1 1 d .
H12A H 0.4377 0.1123 0.0761 0.028 Uiso 1 1 calc R
H12B H 0.4836 0.0097 0.0684 0.028 Uiso 1 1 calc R
C13 C 0.5626(2) 0.1185(3) 0.10570(17) 0.0217(8) Uani 1 1 d .
H13A H 0.5585 0.1723 0.1385 0.026 Uiso 1 1 calc R
H13B H 0.6041 0.0714 0.1241 0.026 Uiso 1 1 calc R
C14 C 0.5929(2) 0.1598(3) 0.03984(17) 0.0217(8) Uani 1 1 d .
H14A H 0.5469 0.1945 0.0158 0.026 Uiso 1 1 calc R
H14B H 0.6108 0.1057 0.0110 0.026 Uiso 1 1 calc R
C15 C 0.5616(2) 0.5759(3) 0.17077(18) 0.0243(8) Uani 1 1 d .
H15A H 0.5897 0.6041 0.1321 0.029 Uiso 1 1 calc R
H15B H 0.5083 0.5486 0.1534 0.029 Uiso 1 1 calc R
C16 C 0.5427(2) 0.6591(3) 0.21884(18) 0.0266(9) Uani 1 1 d .
H16A H 0.5092 0.6336 0.2554 0.032 Uiso 1 1 calc R
H16B H 0.5953 0.6843 0.2393 0.032 Uiso 1 1 calc R
C17 C 0.4959(2) 0.7428(3) 0.18370(19) 0.0282(9) Uani 1 1 d .
H17A H 0.4874 0.7951 0.2169 0.034 Uiso 1 1 calc R
H17B H 0.4406 0.7188 0.1682 0.034 Uiso 1 1 calc R
C18 C 0.5384(2) 0.7870(3) 0.12361(18) 0.0260(9) Uani 1 1 d .
H18A H 0.5410 0.7369 0.0880 0.031 Uiso 1 1 calc R
H18B H 0.5040 0.8415 0.1055 0.031 Uiso 1 1 calc R
C19 C 0.6253(2) 0.8248(3) 0.13956(18) 0.0272(9) Uani 1 1 d .
H19A H 0.6590 0.7706 0.1590 0.033 Uiso 1 1 calc R
H19B H 0.6222 0.8758 0.1745 0.033 Uiso 1 1 calc R
C20 C 0.6709(2) 0.8675(3) 0.0798(2) 0.0306(9) Uani 1 1 d .
H20A H 0.6294 0.8962 0.0476 0.037 Uiso 1 1 calc R
H20B H 0.7074 0.9209 0.0964 0.037 Uiso 1 1 calc R
C21 C 0.7232(2) 0.7934(3) 0.0423(2) 0.0315(9) Uani 1 1 d .
H21A H 0.7542 0.8290 0.0082 0.038 Uiso 1 1 calc R
H21B H 0.7644 0.7648 0.0748 0.038 Uiso 1 1 calc R
C22 C 0.6767(2) 0.7110(3) 0.0076(2) 0.0304(9) Uani 1 1 d .
H22A H 0.6344 0.7394 -0.0239 0.036 Uiso 1 1 calc R
H22B H 0.6471 0.6740 0.0418 0.036 Uiso 1 1 calc R
C23 C 0.7289(2) 0.6396(3) -0.03111(19) 0.0288(9) Uani 1 1 d .
H23A H 0.7599 0.6758 -0.0649 0.035 Uiso 1 1 calc R
H23B H 0.7697 0.6079 0.0003 0.035 Uiso 1 1 calc R
C24 C 0.6760(2) 0.5618(3) -0.06617(19) 0.0283(9) Uani 1 1 d .
H24A H 0.6320 0.5945 -0.0940 0.034 Uiso 1 1 calc R
H24B H 0.6485 0.5230 -0.0316 0.034 Uiso 1 1 calc R
C25 C 0.7226(2) 0.4921(3) -0.11090(19) 0.0300(9) Uani 1 1 d .
H25A H 0.6824 0.4452 -0.1314 0.036 Uiso 1 1 calc R
H25B H 0.7460 0.5302 -0.1478 0.036 Uiso 1 1 calc R
C26 C 0.7923(2) 0.4348(3) -0.07588(19) 0.0280(9) Uani 1 1 d .
H26A H 0.8375 0.4807 -0.0630 0.034 Uiso 1 1 calc R
H26B H 0.8144 0.3878 -0.1083 0.034 Uiso 1 1 calc R
C27 C 0.7685(2) 0.3790(3) -0.01362(18) 0.0251(8) Uani 1 1 d .
H27A H 0.7516 0.4268 0.0204 0.030 Uiso 1 1 calc R
H27B H 0.8183 0.3449 0.0050 0.030 Uiso 1 1 calc R
C28 C 0.6991(2) 0.3042(3) -0.02379(17) 0.0207(8) Uani 1 1 d .
H28A H 0.7151 0.2550 -0.0572 0.025 Uiso 1 1 calc R
H28B H 0.6481 0.3372 -0.0412 0.025 Uiso 1 1 calc R
C29 C 0.7200(2) 0.5330(3) 0.23793(18) 0.0232(8) Uani 1 1 d .
H29A H 0.7050 0.5909 0.2645 0.028 Uiso 1 1 calc R
H29B H 0.7496 0.4868 0.2686 0.028 Uiso 1 1 calc R
C30 C 0.7777(2) 0.5643(3) 0.18358(18) 0.0237(8) Uani 1 1 d .
H30A H 0.7527 0.6197 0.1582 0.028 Uiso 1 1 calc R
H30B H 0.7846 0.5097 0.1518 0.028 Uiso 1 1 calc R
C31 C 0.8622(2) 0.5944(3) 0.21340(19) 0.0285(9) Uani 1 1 d .
H31A H 0.8865 0.5386 0.2389 0.034 Uiso 1 1 calc R
H31B H 0.8546 0.6484 0.2455 0.034 Uiso 1 1 calc R
C32 C 0.9237(2) 0.6271(3) 0.1614(2) 0.0327(10) Uani 1 1 d .
H32A H 0.9007 0.6852 0.1378 0.039 Uiso 1 1 calc R
H32B H 0.9757 0.6473 0.1854 0.039 Uiso 1 1 calc R
C33 C 0.9445(2) 0.5510(3) 0.10905(19) 0.0322(9) Uani 1 1 d .
H33A H 0.8932 0.5344 0.0827 0.039 Uiso 1 1 calc R
H33B H 0.9835 0.5804 0.0778 0.039 Uiso 1 1 calc R
C34 C 0.9825(2) 0.4574(3) 0.13696(19) 0.0310(9) Uani 1 1 d .
H34A H 1.0341 0.4734 0.1632 0.037 Uiso 1 1 calc R
H34B H 0.9437 0.4272 0.1680 0.037 Uiso 1 1 calc R
C35 C 1.0021(2) 0.3843(3) 0.08281(19) 0.0297(9) Uani 1 1 d .
H35A H 0.9499 0.3665 0.0581 0.036 Uiso 1 1 calc R
H35B H 1.0383 0.4162 0.0505 0.036 Uiso 1 1 calc R
C36 C 1.0438(3) 0.2919(3) 0.10762(19) 0.0348(10) Uani 1 1 d .
H36A H 1.0080 0.2600 0.1402 0.042 Uiso 1 1 calc R
H36B H 1.0966 0.3093 0.1317 0.042 Uiso 1 1 calc R
C37 C 1.0618(2) 0.2191(3) 0.0521(2) 0.0355(10) Uani 1 1 d .
H37A H 1.0907 0.2539 0.0164 0.043 Uiso 1 1 calc R
H37B H 1.1002 0.1689 0.0709 0.043 Uiso 1 1 calc R
C38 C 0.9864(2) 0.1680(3) 0.02034(19) 0.0290(9) Uani 1 1 d .
H38A H 1.0026 0.1350 -0.0212 0.035 Uiso 1 1 calc R
H38B H 0.9441 0.2176 0.0076 0.035 Uiso 1 1 calc R
C39 C 0.9479(2) 0.0928(3) 0.06633(19) 0.0285(9) Uani 1 1 d .
H39A H 0.9907 0.0440 0.0795 0.034 Uiso 1 1 calc R
H39B H 0.9315 0.1263 0.1077 0.034 Uiso 1 1 calc R
C40 C 0.8729(2) 0.0396(3) 0.0360(2) 0.0307(9) Uani 1 1 d .
H40A H 0.8541 -0.0087 0.0690 0.037 Uiso 1 1 calc R
H40B H 0.8900 0.0031 -0.0040 0.037 Uiso 1 1 calc R
C41 C 0.7997(2) 0.1054(3) 0.01521(18) 0.0277(9) Uani 1 1 d .
H41A H 0.8162 0.1492 -0.0214 0.033 Uiso 1 1 calc R
H41B H 0.7533 0.0644 -0.0024 0.033 Uiso 1 1 calc R
C42 C 0.7702(2) 0.1671(3) 0.07338(17) 0.0209(8) Uani 1 1 d .
H42A H 0.8165 0.2096 0.0892 0.025 Uiso 1 1 calc R
H42B H 0.7577 0.1227 0.1108 0.025 Uiso 1 1 calc R

loop_
_atom_site_aniso_label
_atom_site_aniso_U_11
_atom_site_aniso_U_22
_atom_site_aniso_U_33
_atom_site_aniso_U_23
_atom_site_aniso_U_13
_atom_site_aniso_U_12
Ni1 0.0081(3) 0.0168(3) 0.0180(3) -0.0019(2) -0.0007(2) -0.0004(2)
P1 0.0139(5) 0.0205(5) 0.0224(5) -0.0008(4) 0.0010(3) -0.0007(4)
P2 0.0118(4) 0.0205(5) 0.0217(5) -0.0010(4) -0.0001(3) -0.0004(4)
Cl1 0.0177(5) 0.0392(6) 0.0371(5) -0.0104(4) -0.0081(4) 0.0081(4)
Cl2 0.0322(5) 0.0257(5) 0.0279(5) -0.0025(4) -0.0094(4) 0.0080(4)
C1 0.0206(19) 0.027(2) 0.0242(19) -0.0015(16) 0.0033(15) -0.0003(17)
C2 0.024(2) 0.036(2) 0.029(2) -0.0019(17) 0.0026(16) -0.0058(18)
C3 0.025(2) 0.043(3) 0.026(2) -0.0030(18) 0.0046(16) -0.0099(19)
C4 0.029(2) 0.044(3) 0.037(2) 0.002(2) 0.0080(18) -0.007(2)
C5 0.027(2) 0.043(3) 0.041(2) 0.002(2) 0.0057(18) 0.004(2)
C6 0.022(2) 0.048(3) 0.036(2) -0.003(2) 0.0034(17) -0.006(2)
C7 0.022(2) 0.052(3) 0.034(2) 0.006(2) 0.0036(17) -0.008(2)
C8 0.021(2) 0.039(2) 0.032(2) 0.0054(18) -0.0001(16) 0.0013(18)
C9 0.0151(19) 0.043(3) 0.034(2) 0.0031(19) 0.0017(16) -0.0097(18)
C10 0.022(2) 0.031(2) 0.039(2) 0.0023(18) 0.0063(17) -0.0048(18)
C11 0.0190(19) 0.021(2) 0.032(2) 0.0011(16) 0.0019(15) -0.0005(16)
C12 0.0187(19) 0.019(2) 0.031(2) 0.0001(16) 0.0021(15) -0.0019(16)
C13 0.0170(18) 0.023(2) 0.0252(19) 0.0014(15) -0.0015(15) 0.0011(16)
C14 0.0173(19) 0.023(2) 0.0252(19) -0.0020(15) 0.0002(15) -0.0011(16)
C15 0.0208(19) 0.023(2) 0.029(2) -0.0013(16) 0.0044(15) -0.0003(16)
C16 0.026(2) 0.024(2) 0.030(2) -0.0009(16) 0.0084(16) 0.0023(17)
C17 0.022(2) 0.027(2) 0.036(2) -0.0046(17) 0.0056(16) 0.0058(17)
C18 0.022(2) 0.027(2) 0.030(2) -0.0002(16) -0.0015(16) 0.0078(17)
C19 0.026(2) 0.025(2) 0.030(2) -0.0008(16) -0.0003(16) 0.0008(17)
C20 0.031(2) 0.020(2) 0.041(2) 0.0016(17) 0.0035(18) 0.0023(18)
C21 0.024(2) 0.034(2) 0.037(2) 0.0038(18) 0.0055(17) 0.0039(18)
C22 0.023(2) 0.031(2) 0.037(2) 0.0042(18) 0.0092(17) 0.0040(18)
C23 0.026(2) 0.025(2) 0.036(2) 0.0048(17) 0.0078(17) 0.0018(17)
C24 0.020(2) 0.029(2) 0.037(2) 0.0057(17) 0.0025(16) 0.0046(17)
C25 0.032(2) 0.025(2) 0.034(2) 0.0027(17) 0.0067(17) 0.0008(18)
C26 0.023(2) 0.025(2) 0.036(2) -0.0003(17) 0.0104(17) 0.0017(17)
C27 0.0143(18) 0.026(2) 0.035(2) 0.0009(17) -0.0010(15) -0.0014(16)
C28 0.0160(18) 0.023(2) 0.0233(19) 0.0006(15) -0.0004(14) 0.0011(16)
C29 0.0207(19) 0.021(2) 0.028(2) -0.0038(16) -0.0016(15) 0.0019(16)
C30 0.0127(18) 0.026(2) 0.032(2) 0.0021(16) 0.0004(15) 0.0014(16)
C31 0.0169(19) 0.028(2) 0.040(2) -0.0078(18) 0.0003(16) -0.0069(17)
C32 0.0156(19) 0.029(2) 0.053(3) 0.0012(19) 0.0002(17) -0.0084(17)
C33 0.020(2) 0.041(3) 0.036(2) 0.0057(19) 0.0020(16) -0.0055(19)
C34 0.023(2) 0.039(2) 0.031(2) 0.0017(18) 0.0011(16) -0.0016(18)
C35 0.0150(19) 0.042(3) 0.032(2) -0.0007(18) 0.0013(15) -0.0013(18)
C36 0.026(2) 0.044(3) 0.034(2) -0.0029(19) -0.0056(17) 0.005(2)
C37 0.021(2) 0.041(3) 0.045(2) -0.002(2) 0.0025(18) 0.0055(19)
C38 0.022(2) 0.035(2) 0.030(2) 0.0021(17) 0.0010(16) 0.0079(18)
C39 0.020(2) 0.034(2) 0.032(2) 0.0045(17) 0.0032(16) 0.0132(17)
C40 0.028(2) 0.028(2) 0.037(2) -0.0004(17) 0.0085(17) 0.0109(18)
C41 0.021(2) 0.032(2) 0.030(2) -0.0073(17) 0.0007(16) 0.0039(18)
C42 0.0160(18) 0.022(2) 0.0249(19) 0.0004(15) 0.0006(14) 0.0047(15)

loop_
_atom_type_symbol
_atom_type_description
_atom_type_scat_dispersion_real
_atom_type_scat_dispersion_imag
_atom_type_scat_source
C C 0.0181 0.0091 'International Tables Vol C Tables 4.2.6.8 and 6.1.1.4'
H H 0.0000 0.0000 'International Tables Vol C Tables 4.2.6.8 and 6.1.1.4'
P P 0.2955 0.4335 'International Tables Vol C Tables 4.2.6.8 and 6.1.1.4'
Cl Cl 0.3639 0.7018 'International Tables Vol C Tables 4.2.6.8 and 6.1.1.4'
Ni Ni -3.0029 0.5091 'International Tables Vol C Tables 4.2.6.8 and 6.1.1.4'

loop_
_geom_angle_atom_site_label_1
_geom_angle_atom_site_label_2
_geom_angle_atom_site_label_3
_geom_angle
P2 Ni1 P1 175.74(4)
Cl1 Ni1 P1 92.21(4)
Cl1 Ni1 P2 86.24(4)
Cl1 Ni1 Cl2 174.86(5)
Cl2 Ni1 P1 88.69(4)
Cl2 Ni1 P2 93.22(4)
C1 P1 Ni1 112.55(13)
C1 P1 C15 105.62(17)
C1 P1 C29 104.14(16)
C15 P1 Ni1 116.29(12)
C29 P1 Ni1 112.45(12)
C29 P1 C15 104.73(17)
C14 P2 Ni1 111.95(12)
C14 P2 C42 105.70(17)
C28 P2 Ni1 109.65(12)
C28 P2 C14 107.23(16)
C28 P2 C42 105.06(16)
C42 P2 Ni1 116.66(12)
P1 C1 H1A 108.9
P1 C1 H1B 108.9
H1A C1 H1B 107.7
C2 C1 P1 113.5(2)
C2 C1 H1A 108.9
C2 C1 H1B 108.9
C1 C2 H2A 109.3
C1 C2 H2B 109.3
H2A C2 H2B 107.9
C3 C2 C1 111.7(3)
C3 C2 H2A 109.3
C3 C2 H2B 109.3
C2 C3 H3A 108.7
C2 C3 H3B 108.7
C2 C3 C4 114.4(3)
H3A C3 H3B 107.6
C4 C3 H3A 108.7
C4 C3 H3B 108.7
C3 C4 H4A 108.6
C3 C4 H4B 108.6
H4A C4 H4B 107.6
C5 C4 C3 114.7(4)
C5 C4 H4A 108.6
C5 C4 H4B 108.6
C4 C5 H5A 109.1
C4 C5 H5B 109.1
C4 C5 C6 112.6(4)
H5A C5 H5B 107.8
C6 C5 H5A 109.1
C6 C5 H5B 109.1
C5 C6 H6A 108.1
C5 C6 H6B 108.1
H6A C6 H6B 107.3
C7 C6 C5 116.7(3)
C7 C6 H6A 108.1
C7 C6 H6B 108.1
C6 C7 H7A 108.8
C6 C7 H7B 108.8
H7A C7 H7B 107.7
C8 C7 C6 113.9(3)
C8 C7 H7A 108.8
C8 C7 H7B 108.8
C7 C8 H8A 108.5
C7 C8 H8B 108.5
C7 C8 C9 115.0(3)
H8A C8 H8B 107.5
C9 C8 H8A 108.5
C9 C8 H8B 108.5
C8 C9 H9A 108.4
C8 C9 H9B 108.4
C8 C9 C10 115.4(3)
H9A C9 H9B 107.5
C10 C9 H9A 108.4
C10 C9 H9B 108.4
C9 C10 H10A 108.6
C9 C10 H10B 108.6
C9 C10 C11 114.8(3)
H10A C10 H10B 107.5
C11 C10 H10A 108.6
C11 C10 H10B 108.6
C10 C11 H11A 108.6
C10 C11 H11B 108.6
H11A C11 H11B 107.6
C12 C11 C10 114.6(3)
C12 C11 H11A 108.6
C12 C11 H11B 108.6
C11 C12 H12A 109.2
C11 C12 H12B 109.2
C11 C12 C13 112.2(3)
H12A C12 H12B 107.9
C13 C12 H12A 109.2
C13 C12 H12B 109.2
C12 C13 H13A 108.9
C12 C13 H13B 108.9
H13A C13 H13B 107.7
C14 C13 C12 113.4(3)
C14 C13 H13A 108.9
C14 C13 H13B 108.9
P2 C14 H14A 109.5
P2 C14 H14B 109.5
C13 C14 P2 110.8(2)
C13 C14 H14A 109.5
C13 C14 H14B 109.5
H14A C14 H14B 108.1
P1 C15 H15A 107.9
P1 C15 H15B 107.9
H15A C15 H15B 107.2
C16 C15 P1 117.4(3)
C16 C15 H15A 107.9
C16 C15 H15B 107.9
C15 C16 H16A 109.1
C15 C16 H16B 109.1
H16A C16 H16B 107.9
C17 C16 C15 112.4(3)
C17 C16 H16A 109.1
C17 C16 H16B 109.1
C16 C17 H17A 108.5
C16 C17 H17B 108.5
C16 C17 C18 115.3(3)
H17A C17 H17B 107.5
C18 C17 H17A 108.5
C18 C17 H17B 108.5
C17 C18 H18A 108.7
C17 C18 H18B 108.7
H18A C18 H18B 107.6
C19 C18 C17 114.3(3)
C19 C18 H18A 108.7
C19 C18 H18B 108.7
C18 C19 H19A 108.3
C18 C19 H19B 108.3
C18 C19 C20 115.8(3)
H19A C19 H19B 107.4
C20 C19 H19A 108.3
C20 C19 H19B 108.3
C19 C20 H20A 108.6
C19 C20 H20B 108.6
H20A C20 H20B 107.6
C21 C20 C19 114.5(3)
C21 C20 H20A 108.6
C21 C20 H20B 108.6
C20 C21 H21A 108.2
C20 C21 H21B 108.2
H21A C21 H21B 107.3
C22 C21 C20 116.4(3)
C22 C21 H21A 108.2
C22 C21 H21B 108.2
C21 C22 H22A 108.3
C21 C22 H22B 108.3
C21 C22 C23 115.9(3)
H22A C22 H22B 107.4
C23 C22 H22A 108.3
C23 C22 H22B 108.3
C22 C23 H23A 109.3
C22 C23 H23B 109.3
H23A C23 H23B 107.9
C24 C23 C22 111.8(3)
C24 C23 H23A 109.3
C24 C23 H23B 109.3
C23 C24 H24A 108.5
C23 C24 H24B 108.5
C23 C24 C25 115.2(3)
H24A C24 H24B 107.5
C25 C24 H24A 108.5
C25 C24 H24B 108.5
C24 C25 H25A 108.4
C24 C25 H25B 108.4
H25A C25 H25B 107.5
C26 C25 C24 115.4(3)
C26 C25 H25A 108.4
C26 C25 H25B 108.4
C25 C26 H26A 108.5
C25 C26 H26B 108.5
C25 C26 C27 115.3(3)
H26A C26 H26B 107.5
C27 C26 H26A 108.5
C27 C26 H26B 108.5
C26 C27 H27A 108.3
C26 C27 H27B 108.3
C26 C27 C28 116.0(3)
H27A C27 H27B 107.4
C28 C27 H27A 108.3
C28 C27 H27B 108.3
P2 C28 H28A 109.7
P2 C28 H28B 109.7
C27 C28 P2 110.0(2)
C27 C28 H28A 109.7
C27 C28 H28B 109.7
H28A C28 H28B 108.2
P1 C29 H29A 109.0
P1 C29 H29B 109.0
H29A C29 H29B 107.8
C30 C29 P1 112.8(2)
C30 C29 H29A 109.0
C30 C29 H29B 109.0
C29 C30 H30A 109.3
C29 C30 H30B 109.3
C29 C30 C31 111.4(3)
H30A C30 H30B 108.0
C31 C30 H30A 109.3
C31 C30 H30B 109.3
C30 C31 H31A 108.7
C30 C31 H31B 108.7
C30 C31 C32 114.3(3)
H31A C31 H31B 107.6
C32 C31 H31A 108.7
C32 C31 H31B 108.7
C31 C32 H32A 108.4
C31 C32 H32B 108.4
H32A C32 H32B 107.5
C33 C32 C31 115.5(3)
C33 C32 H32A 108.4
C33 C32 H32B 108.4
C32 C33 H33A 108.5
C32 C33 H33B 108.5
H33A C33 H33B 107.5
C34 C33 C32 115.2(3)
C34 C33 H33A 108.5
C34 C33 H33B 108.5
C33 C34 H34A 109.0
C33 C34 H34B 109.0
H34A C34 H34B 107.8
C35 C34 C33 113.0(3)
C35 C34 H34A 109.0
C35 C34 H34B 109.0
C34 C35 H35A 108.5
C34 C35 H35B 108.5
H35A C35 H35B 107.5
C36 C35 C34 115.2(3)
C36 C35 H35A 108.5
C36 C35 H35B 108.5
C35 C36 H36A 108.8
C35 C36 H36B 108.8
C35 C36 C37 114.0(3)
H36A C36 H36B 107.6
C37 C36 H36A 108.8
C37 C36 H36B 108.8
C36 C37 H37A 108.4
C36 C37 H37B 108.4
H37A C37 H37B 107.5
C38 C37 C36 115.4(3)
C38 C37 H37A 108.4
C38 C37 H37B 108.4
C37 C38 H38A 108.9
C37 C38 H38B 108.9
C37 C38 C39 113.6(3)
H38A C38 H38B 107.7
C39 C38 H38A 108.9
C39 C38 H38B 108.9
C38 C39 H39A 108.5
C38 C39 H39B 108.5
H39A C39 H39B 107.5
C40 C39 C38 115.0(3)
C40 C39 H39A 108.5
C40 C39 H39B 108.5
C39 C40 H40A 108.6
C39 C40 H40B 108.6
C39 C40 C41 114.8(3)
H40A C40 H40B 107.5
C41 C40 H40A 108.6
C41 C40 H40B 108.6
C40 C41 H41A 109.1
C40 C41 H41B 109.1
H41A C41 H41B 107.8
C42 C41 C40 112.5(3)
C42 C41 H41A 109.1
C42 C41 H41B 109.1
P2 C42 H42A 108.2
P2 C42 H42B 108.2
C41 C42 P2 116.4(2)
C41 C42 H42A 108.2
C41 C42 H42B 108.2
H42A C42 H42B 107.3

loop_
_geom_bond_atom_site_label_1
_geom_bond_atom_site_label_2
_geom_bond_distance
Ni1 P1 2.2257(10)
Ni1 P2 2.2230(10)
Ni1 Cl1 2.1600(10)
Ni1 Cl2 2.1690(10)
P1 C1 1.824(3)
P1 C15 1.831(4)
P1 C29 1.830(4)
P2 C14 1.829(3)
P2 C28 1.826(3)
P2 C42 1.831(3)
C1 H1A 0.9900
C1 H1B 0.9900
C1 C2 1.528(5)
C2 H2A 0.9900
C2 H2B 0.9900
C2 C3 1.522(5)
C3 H3A 0.9900
C3 H3B 0.9900
C3 C4 1.533(5)
C4 H4A 0.9900
C4 H4B 0.9900
C4 C5 1.501(6)
C5 H5A 0.9900
C5 H5B 0.9900
C5 C6 1.542(6)
C6 H6A 0.9900
C6 H6B 0.9900
C6 C7 1.525(6)
C7 H7A 0.9900
C7 H7B 0.9900
C7 C8 1.513(5)
C8 H8A 0.9900
C8 H8B 0.9900
C8 C9 1.520(6)
C9 H9A 0.9900
C9 H9B 0.9900
C9 C10 1.534(5)
C10 H10A 0.9900
C10 H10B 0.9900
C10 C11 1.535(5)
C11 H11A 0.9900
C11 H11B 0.9900
C11 C12 1.514(5)
C12 H12A 0.9900
C12 H12B 0.9900
C12 C13 1.535(5)
C13 H13A 0.9900
C13 H13B 0.9900
C13 C14 1.529(5)
C14 H14A 0.9900
C14 H14B 0.9900
C15 H15A 0.9900
C15 H15B 0.9900
C15 C16 1.529(5)
C16 H16A 0.9900
C16 H16B 0.9900
C16 C17 1.528(5)
C17 H17A 0.9900
C17 H17B 0.9900
C17 C18 1.531(5)
C18 H18A 0.9900
C18 H18B 0.9900
C18 C19 1.519(5)
C19 H19A 0.9900
C19 H19B 0.9900
C19 C20 1.543(5)
C20 H20A 0.9900
C20 H20B 0.9900
C20 C21 1.536(5)
C21 H21A 0.9900
C21 H21B 0.9900
C21 C22 1.509(6)
C22 H22A 0.9900
C22 H22B 0.9900
C22 C23 1.524(5)
C23 H23A 0.9900
C23 H23B 0.9900
C23 C24 1.519(5)
C24 H24A 0.9900
C24 H24B 0.9900
C24 C25 1.528(5)
C25 H25A 0.9900
C25 H25B 0.9900
C25 C26 1.519(5)
C26 H26A 0.9900
C26 H26B 0.9900
C26 C27 1.521(5)
C27 H27A 0.9900
C27 H27B 0.9900
C27 C28 1.527(5)
C28 H28A 0.9900
C28 H28B 0.9900
C29 H29A 0.9900
C29 H29B 0.9900
C29 C30 1.521(5)
C30 H30A 0.9900
C30 H30B 0.9900
C30 C31 1.525(5)
C31 H31A 0.9900
C31 H31B 0.9900
C31 C32 1.533(5)
C32 H32A 0.9900
C32 H32B 0.9900
C32 C33 1.523(6)
C33 H33A 0.9900
C33 H33B 0.9900
C33 C34 1.519(5)
C34 H34A 0.9900
C34 H34B 0.9900
C34 C35 1.517(5)
C35 H35A 0.9900
C35 H35B 0.9900
C35 C36 1.508(6)
C36 H36A 0.9900
C36 H36B 0.9900
C36 C37 1.528(6)
C37 H37A 0.9900
C37 H37B 0.9900
C37 C38 1.521(5)
C38 H38A 0.9900
C38 H38B 0.9900
C38 C39 1.529(5)
C39 H39A 0.9900
C39 H39B 0.9900
C39 C40 1.519(6)
C40 H40A 0.9900
C40 H40B 0.9900
C40 C41 1.532(5)
C41 H41A 0.9900
C41 H41B 0.9900
C41 C42 1.528(5)
C42 H42A 0.9900
C42 H42B 0.9900

loop_
_geom_torsion_atom_site_label_1
_geom_torsion_atom_site_label_2
_geom_torsion_atom_site_label_3
_geom_torsion_atom_site_label_4
_geom_torsion
Ni1 P1 C1 C2 -57.9(3)
Ni1 P1 C15 C16 179.8(2)
Ni1 P1 C29 C30 51.3(3)
Ni1 P2 C14 C13 -50.4(3)
Ni1 P2 C28 C27 55.9(3)
Ni1 P2 C42 C41 -168.1(2)
P1 C1 C2 C3 -171.2(3)
P1 C15 C16 C17 174.9(3)
P1 C29 C30 C31 -169.3(3)
C1 P1 C15 C16 54.2(3)
C1 P1 C29 C30 173.4(3)
C1 C2 C3 C4 -166.1(3)
C2 C3 C4 C5 -60.1(5)
C3 C4 C5 C6 -176.6(3)
C4 C5 C6 C7 -66.7(5)
C5 C6 C7 C8 -62.0(5)
C6 C7 C8 C9 -175.7(3)
C7 C8 C9 C10 -64.7(4)
C8 C9 C10 C11 -55.0(4)
C9 C10 C11 C12 -57.4(4)
C10 C11 C12 C13 178.5(3)
C11 C12 C13 C14 -175.2(3)
C12 C13 C14 P2 166.3(2)
C14 P2 C28 C27 177.6(2)
C14 P2 C42 C41 66.8(3)
C15 P1 C1 C2 69.9(3)
C15 P1 C29 C30 -75.9(3)
C15 C16 C17 C18 -56.2(4)
C16 C17 C18 C19 -56.7(4)
C17 C18 C19 C20 178.5(3)
C18 C19 C20 C21 -91.1(4)
C19 C20 C21 C22 63.8(5)
C20 C21 C22 C23 178.3(3)
C21 C22 C23 C24 -177.9(3)
C22 C23 C24 C25 175.2(3)
C23 C24 C25 C26 58.7(4)
C24 C25 C26 C27 52.9(5)
C25 C26 C27 C28 58.2(4)
C26 C27 C28 P2 179.6(3)
C28 P2 C14 C13 -170.7(2)
C28 P2 C42 C41 -46.5(3)
C29 P1 C1 C2 180.0(3)
C29 P1 C15 C16 -55.4(3)
C29 C30 C31 C32 -179.9(3)
C30 C31 C32 C33 -60.1(5)
C31 C32 C33 C34 -59.4(4)
C32 C33 C34 C35 -179.9(3)
C33 C34 C35 C36 177.2(3)
C34 C35 C36 C37 179.3(3)
C35 C36 C37 C38 -71.4(5)
C36 C37 C38 C39 -71.7(4)
C37 C38 C39 C40 -179.4(3)
C38 C39 C40 C41 -60.3(4)
C39 C40 C41 C42 -56.8(4)
C40 C41 C42 P2 -176.9(3)
C42 P2 C14 C13 77.6(3)
C42 P2 C28 C27 -70.2(3)
